data_7227469
loop_
_publ_author_name
'Han, Yi'
'Zheng, Hao'
'Li, Huijun'
'Wang, Hongli'
'Wang, Shi-Min'
'Geng, Yanling'
'Wang, Lei'

_publ_section_title
;
 Solvent-mediated preparation of a heterometallic [2 \\times 2] grid via a
 1D metal--organic template with extraordinary acid/base-resistance
;
_journal_issue 10
_journal_name_full 'RSC Adv.'
_journal_page_first 5578
_journal_paper_doi 10.1039/C6RA26412C
_journal_volume 7
_journal_year 2017
_chemical_formula_sum 'C17 H14 Fe N11 O3 S0'
_chemical_formula_weight 476.24
_chemical_name_systematic
; 
 ? 
;
_space_group_IT_number 5
_symmetry_cell_setting monoclinic
_symmetry_space_group_name_Hall 'C 2y'
_symmetry_space_group_name_H-M 'C 1 2 1'
_atom_sites_solution_hydrogens geom
_atom_sites_solution_primary direct
_atom_sites_solution_secondary difmap
_audit_creation_method SHELXL-97
_audit_update_record
;
2016-12-05 deposited with the CCDC.
2016-12-29 downloaded from the CCDC.
;
_cell_angle_alpha 90.00
_cell_angle_beta 90.19(3)
_cell_angle_gamma 90.00
_cell_formula_units_Z 4
_cell_length_a 22.027(4)
_cell_length_b 7.4504(15)
_cell_length_c 11.654(2)
_cell_measurement_reflns_used 3558
_cell_measurement_temperature 293(2)
_cell_measurement_theta_max 27.9123
_cell_measurement_theta_min 1.7473
_cell_volume 1912.5(6)
_computing_cell_refinement 'SHELXL-97 (Sheldrick, 1997)'
_computing_data_collection 'SHELXL-97 (Sheldrick, 1997)'
_computing_data_reduction 'SHELXL-97 (Sheldrick, 1997)'
_computing_structure_refinement 'SHELXL-97 (Sheldrick, 1997)'
_computing_structure_solution 'SHELXS-97 (Sheldrick, 1990)'
_diffrn_ambient_temperature 293(2)
_diffrn_measured_fraction_theta_full 0.995
_diffrn_measured_fraction_theta_max 0.995
_diffrn_measurement_device_type Rigaku
_diffrn_radiation_monochromator graphite
_diffrn_radiation_source 'fine-focus sealed tube'
_diffrn_radiation_type MoK\a
_diffrn_radiation_wavelength 0.71073
_diffrn_reflns_av_R_equivalents 0.0201
_diffrn_reflns_av_sigmaI/netI 0.0307
_diffrn_reflns_limit_h_max 23
_diffrn_reflns_limit_h_min -26
_diffrn_reflns_limit_k_max 9
_diffrn_reflns_limit_k_min -8
_diffrn_reflns_limit_l_max 14
_diffrn_reflns_limit_l_min -13
_diffrn_reflns_number 5762
_diffrn_reflns_theta_full 25.49
_diffrn_reflns_theta_max 25.49
_diffrn_reflns_theta_min 1.75
_exptl_absorpt_coefficient_mu 0.838
_exptl_absorpt_correction_T_max 1.0000
_exptl_absorpt_correction_T_min 0.8322
_exptl_absorpt_correction_type multi-scan
_exptl_crystal_colour yellow
_exptl_crystal_density_diffrn 1.654
_exptl_crystal_density_method 'not measured'
_exptl_crystal_description block
_exptl_crystal_F_000 972
_exptl_crystal_size_max 0.3
_exptl_crystal_size_mid 0.2
_exptl_crystal_size_min 0.1
_refine_diff_density_max 1.714
_refine_diff_density_min -0.411
_refine_diff_density_rms 0.087
_refine_ls_abs_structure_details 'Flack H D (1983), Acta Cryst. A39, 876-881'
_refine_ls_abs_structure_Flack 0.92(3)
_refine_ls_extinction_method none
_refine_ls_goodness_of_fit_ref 1.052
_refine_ls_hydrogen_treatment mixed
_refine_ls_matrix_type full
_refine_ls_number_parameters 297
_refine_ls_number_reflns 3282
_refine_ls_number_restraints 9
_refine_ls_restrained_S_all 1.050
_refine_ls_R_factor_all 0.0559
_refine_ls_R_factor_gt 0.0554
_refine_ls_shift/su_max 0.000
_refine_ls_shift/su_mean 0.000
_refine_ls_structure_factor_coef Fsqd
_refine_ls_weighting_details 'calc w=1/[\s^2^(Fo^2^)+(0.1053P)^2^+7.0769P] where P=(Fo^2^+2Fc^2^)/3'
_refine_ls_weighting_scheme calc
_refine_ls_wR_factor_gt 0.1588
_refine_ls_wR_factor_ref 0.1595
_reflns_number_gt 3238
_reflns_number_total 3282
_reflns_threshold_expression >2sigma(I)
_cod_data_source_file c6ra26412c2.cif
_cod_data_source_block a
_cod_depositor_comments
;
The following automatic conversions were performed:

'_exptl_absorpt_correction_type' value 'Multi-scan' changed to
'multi-scan' according to
/usr/data/users/saulius/crontab/automatic-downloads/rss-feeds/RSC/lib/dictionaries/cif_core.dic
dictionary named 'cif_core.dic' version 2.4.2 from 2011-04-26.

Automatic conversion script
Id: cif_fix_values 4268 2015-11-12 08:31:59Z antanas 
;
_cod_original_cell_volume 1912.5(7)
_cod_original_sg_symbol_H-M C2
_cod_database_code 7227469

loop_
_symmetry_equiv_pos_as_xyz
'x, y, z'
'-x, y, -z'
'x+1/2, y+1/2, z'
'-x+1/2, y+1/2, -z'

loop_
_atom_site_label
_atom_site_type_symbol
_atom_site_fract_x
_atom_site_fract_y
_atom_site_fract_z
_atom_site_U_iso_or_equiv
_atom_site_adp_type
_atom_site_occupancy
_atom_site_symmetry_multiplicity
_atom_site_calc_flag
_atom_site_refinement_flags
N10 N 0.4218(2) 0.5184(7) 0.3736(4) 0.0355(11) Uani 1 1 d .
C14 C 0.4392(2) 0.5226(8) 0.2624(5) 0.0303(12) Uani 1 1 d .
O2 O 0.5000 0.8259(12) 0.5000 0.105(4) Uani 1 2 d SD
C10 C 0.3232(4) 1.1990(14) -0.2630(10) 0.070(2) Uani 1 1 d .
H10 H 0.2824 1.2279 -0.2722 0.084 Uiso 1 1 calc R
N6 N 0.3523(4) 1.1228(14) -0.3496(9) 0.089(3) Uani 1 1 d .
N5 N 0.4085(3) 1.1902(11) -0.1552(6) 0.0632(18) Uani 1 1 d .
C8 C 0.4394(3) 1.1123(8) -0.2453(5) 0.0355(13) Uani 1 1 d .
C9 C 0.4121(3) 1.0758(10) -0.3442(5) 0.0380(13) Uani 1 1 d .
H9 H 0.4322 1.0221 -0.4053 0.046 Uiso 1 1 calc R
Fe1 Fe 0.5000 0.81419(12) 0.0000 0.0216(3) Uani 1 2 d S
Fe2 Fe 0.5000 0.54810(13) 0.5000 0.0292(3) Uani 1 2 d SD
O1 O 0.5000 0.2791(9) 0.5000 0.0407(14) Uani 1 2 d SD
N1 N 0.59737(16) 0.8159(7) 0.0052(3) 0.0246(8) Uani 1 1 d .
C7 C 0.5033(2) 1.0644(8) -0.2315(4) 0.0300(11) Uani 1 1 d .
N2 N 0.52730(19) 0.9974(7) -0.1351(4) 0.0293(10) Uani 1 1 d .
N7 N 0.52650(19) 0.6338(6) 0.1455(4) 0.0255(9) Uani 1 1 d .
N8 N 0.5965(2) 0.6252(7) 0.2869(4) 0.0310(10) Uani 1 1 d .
C1 C 0.6266(2) 0.7415(8) 0.0933(4) 0.0279(11) Uani 1 1 d .
N9 N 0.5422(2) 0.5707(7) 0.3312(4) 0.0321(10) Uani 1 1 d .
C5 C 0.6280(2) 0.8969(8) -0.0796(4) 0.0264(10) Uani 1 1 d .
C13 C 0.5020(2) 0.5765(7) 0.2453(4) 0.0230(10) Uani 1 1 d .
C4 C 0.6906(3) 0.8995(10) -0.0801(5) 0.0413(14) Uani 1 1 d .
H4 H 0.7115 0.9515 -0.1407 0.050 Uiso 1 1 calc R
N3 N 0.5987(2) 1.0271(8) -0.2706(4) 0.0363(11) Uani 1 1 d .
C2 C 0.6900(2) 0.7445(10) 0.1005(5) 0.0390(14) Uani 1 1 d .
H2A H 0.7102 0.6952 0.1632 0.047 Uiso 1 1 calc R
C6 C 0.5868(2) 0.9770(8) -0.1637(4) 0.0274(11) Uani 1 1 d .
N4 N 0.5450(2) 1.0852(7) -0.3155(4) 0.0360(11) Uani 1 1 d .
C17 C 0.3653(3) 0.4677(10) 0.3946(6) 0.0465(16) Uani 1 1 d .
H17 H 0.3519 0.4611 0.4700 0.056 Uiso 1 1 calc R
C12 C 0.5853(2) 0.6625(7) 0.1765(4) 0.0243(10) Uani 1 1 d .
C3 C 0.7218(2) 0.8232(12) 0.0114(5) 0.0447(15) Uani 1 1 d .
H3 H 0.7640 0.8249 0.0128 0.054 Uiso 1 1 calc R
C15 C 0.4002(3) 0.4768(9) 0.1750(5) 0.0402(14) Uani 1 1 d .
H15 H 0.4141 0.4792 0.0998 0.048 Uiso 1 1 calc R
C16 C 0.3256(3) 0.4240(12) 0.3052(7) 0.0563(19) Uani 1 1 d .
H16 H 0.2860 0.3906 0.3229 0.068 Uiso 1 1 calc R
N11 N 0.3424(3) 0.4286(10) 0.1951(6) 0.0540(16) Uani 1 1 d .
O3 O 0.2082(2) 0.1949(9) 0.4099(4) 0.0572(14) Uani 1 1 d .
O4 O 0.2058(2) 0.4193(10) 0.6025(5) 0.0623(14) Uani 1 1 d .
C11 C 0.3498(3) 1.2352(10) -0.1650(7) 0.0509(17) Uani 1 1 d .
H11 H 0.3289 1.2895 -0.1051 0.061 Uiso 1 1 calc R
H1 H 0.522(3) 0.213(3) 0.543(6) 0.076 Uiso 1 1 d D
H2 H 0.490(4) 0.893(3) 0.444(3) 0.076 Uiso 1 1 d D

loop_
_atom_site_aniso_label
_atom_site_aniso_U_11
_atom_site_aniso_U_22
_atom_site_aniso_U_33
_atom_site_aniso_U_23
_atom_site_aniso_U_13
_atom_site_aniso_U_12
N10 0.037(2) 0.037(3) 0.033(2) 0.001(2) 0.013(2) 0.002(2)
C14 0.033(3) 0.027(3) 0.031(3) 0.009(2) -0.001(2) 0.002(2)
O2 0.260(14) 0.028(4) 0.028(3) 0.000 -0.002(5) 0.000
C10 0.039(4) 0.066(6) 0.104(7) 0.008(5) -0.009(4) 0.002(4)
N6 0.077(5) 0.091(7) 0.100(7) 0.032(5) -0.038(5) -0.022(5)
N5 0.058(4) 0.062(4) 0.070(4) 0.018(4) 0.002(3) 0.007(3)
C8 0.036(3) 0.026(3) 0.044(3) 0.010(2) -0.005(2) -0.003(2)
C9 0.033(3) 0.049(4) 0.032(3) 0.003(3) -0.012(2) -0.008(3)
Fe1 0.0180(4) 0.0295(6) 0.0174(4) 0.000 0.0005(3) 0.000
Fe2 0.0413(6) 0.0281(6) 0.0181(5) 0.000 0.0001(4) 0.000
O1 0.058(4) 0.039(4) 0.024(3) 0.000 -0.008(2) 0.000
N1 0.0223(18) 0.029(2) 0.0223(18) -0.0003(18) -0.0007(14) 0.000(2)
C7 0.033(3) 0.033(3) 0.024(2) 0.003(2) -0.0038(19) -0.002(2)
N2 0.023(2) 0.035(3) 0.029(2) 0.0069(19) -0.0014(17) -0.0049(19)
N7 0.026(2) 0.030(2) 0.0196(19) 0.0031(17) 0.0002(15) 0.0022(18)
N8 0.027(2) 0.040(3) 0.026(2) 0.0041(19) -0.0034(17) -0.006(2)
C1 0.022(2) 0.037(3) 0.025(2) 0.001(2) -0.0010(18) 0.000(2)
N9 0.033(2) 0.044(3) 0.0196(19) 0.006(2) -0.0026(16) -0.002(2)
C5 0.025(2) 0.031(3) 0.023(2) 0.001(2) -0.0022(18) -0.002(2)
C13 0.030(2) 0.022(3) 0.018(2) 0.0037(18) -0.0016(17) 0.001(2)
C4 0.030(3) 0.056(4) 0.039(3) 0.008(3) 0.010(2) -0.011(3)
N3 0.035(2) 0.044(3) 0.030(2) 0.008(2) 0.0052(18) -0.002(2)
C2 0.023(3) 0.058(4) 0.036(3) 0.010(3) -0.004(2) 0.003(2)
C6 0.028(3) 0.030(3) 0.024(2) 0.004(2) 0.002(2) -0.004(2)
N4 0.041(3) 0.038(3) 0.029(2) 0.009(2) 0.0025(19) 0.002(2)
C17 0.043(4) 0.047(4) 0.049(4) 0.003(3) 0.017(3) -0.001(3)
C12 0.022(2) 0.028(3) 0.022(2) 0.005(2) 0.0000(18) 0.0032(19)
C3 0.018(2) 0.066(4) 0.050(3) 0.007(3) -0.003(2) -0.004(3)
C15 0.041(3) 0.045(4) 0.034(3) 0.008(3) -0.004(2) -0.009(3)
C16 0.027(3) 0.063(5) 0.079(5) 0.007(4) 0.005(3) -0.007(3)
N11 0.036(3) 0.063(4) 0.062(4) 0.016(3) -0.013(3) -0.015(3)
O3 0.034(2) 0.084(4) 0.054(3) 0.003(3) 0.004(2) 0.000(2)
O4 0.047(3) 0.089(4) 0.051(3) -0.004(3) 0.004(2) 0.010(3)
C11 0.031(3) 0.043(4) 0.078(5) 0.006(4) 0.015(3) 0.010(3)

loop_
_atom_type_symbol
_atom_type_description
_atom_type_scat_dispersion_real
_atom_type_scat_dispersion_imag
_atom_type_scat_source
C C 0.0033 0.0016 'International Tables Vol C Tables 4.2.6.8 and 6.1.1.4'
H H 0.0000 0.0000 'International Tables Vol C Tables 4.2.6.8 and 6.1.1.4'
N N 0.0061 0.0033 'International Tables Vol C Tables 4.2.6.8 and 6.1.1.4'
O O 0.0106 0.0060 'International Tables Vol C Tables 4.2.6.8 and 6.1.1.4'
Fe Fe 0.3463 0.8444 'International Tables Vol C Tables 4.2.6.8 and 6.1.1.4'
S S 0.1246 0.1234 'International Tables Vol C Tables 4.2.6.8 and 6.1.1.4'

loop_
_geom_angle_atom_site_label_1
_geom_angle_atom_site_label_2
_geom_angle_atom_site_label_3
_geom_angle
_geom_angle_site_symmetry_1
_geom_angle_site_symmetry_3
C17 N10 C14 116.9(6) . .
C17 N10 Fe2 128.2(4) . .
C14 N10 Fe2 113.7(4) . .
N10 C14 C15 121.8(5) . .
N10 C14 C13 114.2(5) . .
C15 C14 C13 124.0(5) . .
C11 C10 N6 122.5(8) . .
C10 N6 C9 122.9(8) . .
C11 N5 C8 121.2(7) . .
C9 C8 N5 121.6(6) . .
C9 C8 C7 118.7(6) . .
N5 C8 C7 119.7(6) . .
C8 C9 N6 115.0(7) . .
N1 Fe1 N1 179.3(3) . 2_655
N1 Fe1 N2 104.78(16) . 2_655
N1 Fe1 N2 74.77(16) 2_655 2_655
N1 Fe1 N2 74.77(16) . .
N1 Fe1 N2 104.78(16) 2_655 .
N2 Fe1 N2 102.1(3) 2_655 .
N1 Fe1 N7 106.43(16) . 2_655
N1 Fe1 N7 74.00(16) 2_655 2_655
N2 Fe1 N7 148.72(16) 2_655 2_655
N2 Fe1 N7 84.28(17) . 2_655
N1 Fe1 N7 74.00(16) . .
N1 Fe1 N7 106.43(16) 2_655 .
N2 Fe1 N7 84.28(17) 2_655 .
N2 Fe1 N7 148.72(16) . .
N7 Fe1 N7 106.2(2) 2_655 .
O1 Fe2 O2 180.000(3) . .
O1 Fe2 N9 94.43(15) . .
O2 Fe2 N9 85.57(15) . .
O1 Fe2 N9 94.43(15) . 2_656
O2 Fe2 N9 85.57(15) . 2_656
N9 Fe2 N9 171.1(3) . 2_656
O1 Fe2 N10 84.41(14) . 2_656
O2 Fe2 N10 95.59(14) . 2_656
N9 Fe2 N10 105.49(16) . 2_656
N9 Fe2 N10 75.40(16) 2_656 2_656
O1 Fe2 N10 84.41(14) . .
O2 Fe2 N10 95.59(14) . .
N9 Fe2 N10 75.40(16) . .
N9 Fe2 N10 105.49(16) 2_656 .
N10 Fe2 N10 168.8(3) 2_656 .
C1 N1 C5 120.8(4) . .
C1 N1 Fe1 120.0(3) . .
C5 N1 Fe1 119.1(3) . .
N2 C7 N4 112.5(5) . .
N2 C7 C8 124.3(5) . .
N4 C7 C8 123.3(5) . .
C7 N2 C6 102.4(4) . .
C7 N2 Fe1 137.3(4) . .
C6 N2 Fe1 112.1(3) . .
C13 N7 C12 101.7(4) . .
C13 N7 Fe1 137.5(3) . .
C12 N7 Fe1 110.6(3) . .
C12 N8 N9 105.4(4) . .
N1 C1 C2 121.3(5) . .
N1 C1 C12 112.3(4) . .
C2 C1 C12 126.4(5) . .
C13 N9 N8 106.6(4) . .
C13 N9 Fe2 113.3(3) . .
N8 N9 Fe2 137.6(3) . .
N1 C5 C4 120.9(5) . .
N1 C5 C6 111.4(4) . .
C4 C5 C6 127.6(5) . .
N9 C13 N7 113.0(4) . .
N9 C13 C14 121.1(4) . .
N7 C13 C14 125.9(4) . .
C5 C4 C3 118.9(5) . .
C6 N3 N4 106.0(4) . .
C3 C2 C1 118.0(5) . .
N3 C6 N2 113.0(5) . .
N3 C6 C5 128.3(5) . .
N2 C6 C5 118.5(4) . .
C7 N4 N3 106.1(4) . .
N10 C17 C16 121.1(6) . .
N8 C12 N7 113.3(4) . .
N8 C12 C1 127.6(5) . .
N7 C12 C1 118.9(4) . .
C4 C3 C2 119.9(5) . .
N11 C15 C14 121.8(6) . .
N11 C16 C17 122.3(6) . .
C16 N11 C15 116.1(6) . .
C10 C11 N5 116.8(8) . .

loop_
_geom_bond_atom_site_label_1
_geom_bond_atom_site_label_2
_geom_bond_distance
_geom_bond_site_symmetry_2
N10 C17 1.323(8) .
N10 C14 1.353(7) .
N10 Fe2 2.274(5) .
C14 C15 1.373(8) .
C14 C13 1.456(7) .
O2 Fe2 2.070(9) .
C10 C11 1.309(12) .
C10 N6 1.326(14) .
N6 C9 1.363(11) .
N5 C11 1.342(9) .
N5 C8 1.381(10) .
C8 C9 1.327(8) .
C8 C7 1.459(8) .
Fe1 N1 2.146(4) .
Fe1 N1 2.146(4) 2_655
Fe1 N2 2.171(4) 2_655
Fe1 N2 2.171(4) .
Fe1 N7 2.240(4) 2_655
Fe1 N7 2.240(4) .
Fe2 O1 2.004(7) .
Fe2 N9 2.185(4) .
Fe2 N9 2.185(4) 2_656
Fe2 N10 2.274(5) 2_656
N1 C1 1.332(7) .
N1 C5 1.342(7) .
C7 N2 1.336(7) .
C7 N4 1.354(7) .
N2 C6 1.362(7) .
N7 C13 1.353(6) .
N7 C12 1.360(7) .
N8 C12 1.339(7) .
N8 N9 1.367(6) .
C1 C2 1.397(7) .
C1 C12 1.456(7) .
N9 C13 1.335(6) .
C5 C4 1.378(8) .
C5 C6 1.460(7) .
C4 C3 1.389(9) .
N3 C6 1.328(7) .
N3 N4 1.363(7) .
C2 C3 1.384(9) .
C17 C16 1.397(11) .
C15 N11 1.343(8) .
C16 N11 1.338(11) .
